data_7230416
loop_
_publ_author_name
'Zhu, Mei'
'Lou, Dingshuo'
'Deng, Xiaochun'
'Zhang, Li'
'Zhang, Wei'
'L\"u, Yaohong'

_publ_section_title
;
 A functional nitroxide ligand builds up two 2p--3d complexes with
 different spin ground states and a 2p--3d--4f chain of rings
;
_journal_issue 18
_journal_name_full CrystEngComm
_journal_page_first 2583
_journal_paper_doi 10.1039/C8CE00178B
_journal_volume 20
_journal_year 2018
_chemical_formula_sum 'C58 H50 F24 Mn2 N6 O14'
_chemical_formula_weight 1620.92
_space_group_IT_number 2
_space_group_name_Hall '-P 1'
_space_group_name_H-M_alt 'P -1'
_symmetry_cell_setting triclinic
_symmetry_space_group_name_Hall '-P 1'
_symmetry_space_group_name_H-M 'P -1'
_atom_sites_solution_hydrogens geom
_atom_sites_solution_primary direct
_atom_sites_solution_secondary difmap
_audit_creation_method SHELXL-97
_audit_update_record
;
2018-01-11 deposited with the CCDC.
2018-04-05 downloaded from the CCDC.
;
_cell_angle_alpha 76.34(3)
_cell_angle_beta 80.19(3)
_cell_angle_gamma 68.14(3)
_cell_formula_units_Z 1
_cell_length_a 9.0754(18)
_cell_length_b 10.218(2)
_cell_length_c 20.432(4)
_cell_measurement_reflns_used 3810
_cell_measurement_temperature 113(2)
_cell_measurement_theta_max 27.8426
_cell_measurement_theta_min 2.0602
_cell_volume 1701.6(7)
_computing_cell_refinement 'CrystalClear (Rigaku/MSC Inc., 2005)'
_computing_data_collection 'CrystalClear (Rigaku/MSC Inc., 2005)'
_computing_data_reduction 'CrystalClear (Rigaku/MSC Inc., 2005)'
_computing_molecular_graphics 'Bruker SHELXTL'
_computing_publication_material 'Bruker SHELXTL'
_computing_structure_refinement 'SHELXL-97 (Sheldrick, 1997)'
_computing_structure_solution 'SHELXS-97 (Sheldrick, 1990)'
_diffrn_ambient_temperature 113(2)
_diffrn_detector_area_resol_mean 28.5714
_diffrn_measured_fraction_theta_full 0.989
_diffrn_measured_fraction_theta_max 0.989
_diffrn_measurement_device_type 'CCD area detector'
_diffrn_measurement_method 'profile data from \w-scans'
_diffrn_radiation_monochromator graphite
_diffrn_radiation_source 'fine-focus sealed tube'
_diffrn_radiation_type MoK\a
_diffrn_radiation_wavelength 0.71073
_diffrn_reflns_av_R_equivalents 0.1126
_diffrn_reflns_av_sigmaI/netI 0.1815
_diffrn_reflns_limit_h_max 10
_diffrn_reflns_limit_h_min -10
_diffrn_reflns_limit_k_max 12
_diffrn_reflns_limit_k_min -12
_diffrn_reflns_limit_l_max 22
_diffrn_reflns_limit_l_min -24
_diffrn_reflns_number 13901
_diffrn_reflns_theta_full 25.01
_diffrn_reflns_theta_max 25.01
_diffrn_reflns_theta_min 2.06
_diffrn_standards_decay_% 0
_diffrn_standards_interval_count 0
_diffrn_standards_interval_time 0
_diffrn_standards_number 0
_exptl_absorpt_coefficient_mu 0.502
_exptl_absorpt_correction_T_max 1.0000
_exptl_absorpt_correction_T_min 0.5058
_exptl_absorpt_correction_type multi-scan
_exptl_crystal_colour green
_exptl_crystal_density_diffrn 1.582
_exptl_crystal_density_method 'not measured'
_exptl_crystal_description Prism
_exptl_crystal_F_000 818
_exptl_crystal_size_max 0.22
_exptl_crystal_size_mid 0.20
_exptl_crystal_size_min 0.12
_refine_diff_density_max 0.765
_refine_diff_density_min -0.831
_refine_diff_density_rms 0.113
_refine_ls_extinction_method none
_refine_ls_goodness_of_fit_ref 1.015
_refine_ls_hydrogen_treatment constr
_refine_ls_matrix_type full
_refine_ls_number_parameters 473
_refine_ls_number_reflns 5930
_refine_ls_number_restraints 0
_refine_ls_restrained_S_all 1.015
_refine_ls_R_factor_all 0.1569
_refine_ls_R_factor_gt 0.0870
_refine_ls_shift/su_max 0.004
_refine_ls_shift/su_mean 0.000
_refine_ls_structure_factor_coef Fsqd
_refine_ls_weighting_details 'calc w=1/[\s^2^(Fo^2^)+(0.0500P)^2^+0.0000P] where P=(Fo^2^+2Fc^2^)/3'
_refine_ls_weighting_scheme calc
_refine_ls_wR_factor_gt 0.1766
_refine_ls_wR_factor_ref 0.2053
_reflns_number_gt 2331
_reflns_number_total 5930
_reflns_threshold_expression >2sigma(I)
_cod_data_source_file c8ce00178b2.cif
_cod_data_source_block 1
_cod_depositor_comments
;
The following automatic conversions were performed:

'_exptl_absorpt_correction_type' value 'Multi-scan' changed to
'multi-scan' according to
/home/data/users/saulius/crontab/automatic-downloads/rss-feeds/RSC/lib/dictionaries/cif_core.dic
dictionary named 'cif_core.dic' version 2.4.2 from 2011-04-26.

Automatic conversion script
Id: cif_fix_values 4973 2017-02-22 13:04:09Z antanas 

 Adding full bibliography for 7230416--7230418.cif.
;
_cod_original_cell_volume 1701.6(6)
_cod_original_sg_symbol_H-M p-1
_cod_database_code 7230416

loop_
_symmetry_equiv_pos_as_xyz
'x, y, z'
'-x, -y, -z'

loop_
_atom_site_label
_atom_site_type_symbol
_atom_site_fract_x
_atom_site_fract_y
_atom_site_fract_z
_atom_site_U_iso_or_equiv
_atom_site_adp_type
_atom_site_occupancy
_atom_site_symmetry_multiplicity
_atom_site_calc_flag
_atom_site_refinement_flags
Mn1 Mn 0.26612(13) 0.24160(11) 0.22758(5) 0.0388(3) Uani 1 1 d .
F1 F 0.1070(6) 0.0060(5) 0.0476(2) 0.0802(16) Uani 1 1 d .
F2 F 0.0979(5) 0.2232(4) 0.01854(19) 0.0607(13) Uani 1 1 d .
F3 F 0.3222(6) 0.0521(6) 0.0315(2) 0.0841(17) Uani 1 1 d .
F4 F 0.0969(6) -0.2343(5) 0.2730(2) 0.0675(14) Uani 1 1 d .
F5 F 0.0065(8) -0.1017(5) 0.3460(3) 0.114(2) Uani 1 1 d .
F6 F 0.2566(8) -0.2146(6) 0.3308(3) 0.117(3) Uani 1 1 d .
F7 F 0.4745(6) 0.0984(6) 0.4390(2) 0.0772(16) Uani 1 1 d .
F8 F 0.6810(7) -0.0763(6) 0.4169(2) 0.0978(19) Uani 1 1 d .
F9 F 0.4538(8) -0.0977(6) 0.4281(2) 0.114(2) Uani 1 1 d .
F10 F 0.8324(7) -0.2074(6) 0.1993(3) 0.1000(19) Uani 1 1 d .
F11 F 0.7782(5) -0.0326(5) 0.1158(3) 0.0787(16) Uani 1 1 d .
F12 F 0.6373(5) -0.1674(5) 0.1419(2) 0.0655(14) Uani 1 1 d .
O1 O 0.1807(5) 0.2198(5) 0.1386(2) 0.0376(12) Uani 1 1 d .
O2 O 0.1582(5) 0.0823(5) 0.2761(2) 0.0403(12) Uani 1 1 d .
O3 O 0.3987(6) 0.1652(5) 0.3140(2) 0.0459(13) Uani 1 1 d .
O4 O 0.4879(5) 0.0969(5) 0.1836(2) 0.0416(12) Uani 1 1 d .
O5 O 0.0873(5) 0.4009(5) 0.2786(2) 0.0442(13) Uani 1 1 d .
O6 O -0.3832(6) 0.3085(6) 0.3454(2) 0.0562(15) Uani 1 1 d .
O7 O 0.2559(5) 0.5715(5) -0.0218(2) 0.0391(12) Uani 1 1 d .
N1 N -0.0356(7) 0.3779(6) 0.3154(3) 0.0398(15) Uani 1 1 d .
N2 N -0.2558(7) 0.3314(6) 0.3473(3) 0.0436(16) Uani 1 1 d .
N3 N 0.3245(6) 0.4338(6) 0.1748(3) 0.0338(14) Uani 1 1 d .
C1 C 0.1749(10) 0.0950(8) 0.0574(4) 0.049(2) Uani 1 1 d .
C2 C 0.1631(8) 0.1086(8) 0.1305(4) 0.0408(18) Uani 1 1 d .
C3 C 0.1462(8) -0.0061(7) 0.1809(3) 0.0419(18) Uani 1 1 d .
H3 H 0.1353 -0.0832 0.1680 0.050 Uiso 1 1 calc R
C4 C 0.1451(8) -0.0093(7) 0.2481(4) 0.0389(18) Uani 1 1 d .
C5 C 0.1246(13) -0.1392(9) 0.3004(4) 0.062(3) Uani 1 1 d .
C6 C 0.5321(12) -0.0074(11) 0.4038(4) 0.067(3) Uani 1 1 d .
C7 C 0.5097(10) 0.0510(9) 0.3279(4) 0.046(2) Uani 1 1 d .
C8 C 0.6160(9) -0.0372(8) 0.2829(4) 0.053(2) Uani 1 1 d .
H8 H 0.7007 -0.1172 0.2997 0.063 Uiso 1 1 calc R
C9 C 0.5947(9) -0.0052(8) 0.2139(4) 0.0396(19) Uani 1 1 d .
C10 C 0.7137(11) -0.1062(8) 0.1681(4) 0.058(2) Uani 1 1 d .
C11 C 0.0828(10) 0.3304(12) 0.4212(4) 0.101(4) Uani 1 1 d .
H11A H 0.1279 0.2287 0.4225 0.152 Uiso 1 1 calc R
H11B H 0.0600 0.3486 0.4665 0.152 Uiso 1 1 calc R
H11C H 0.1573 0.3749 0.3966 0.152 Uiso 1 1 calc R
C12 C -0.1432(11) 0.5565(9) 0.3868(4) 0.083(3) Uani 1 1 d .
H12A H -0.0748 0.6044 0.3591 0.124 Uiso 1 1 calc R
H12B H -0.1573 0.5734 0.4321 0.124 Uiso 1 1 calc R
H12C H -0.2449 0.5928 0.3687 0.124 Uiso 1 1 calc R
C13 C -0.0654(9) 0.3901(9) 0.3875(3) 0.047(2) Uani 1 1 d .
C14 C -0.3239(10) 0.3771(10) 0.4637(4) 0.079(3) Uani 1 1 d .
H14A H -0.3855 0.4747 0.4458 0.119 Uiso 1 1 calc R
H14B H -0.2804 0.3738 0.5039 0.119 Uiso 1 1 calc R
H14C H -0.3911 0.3199 0.4743 0.119 Uiso 1 1 calc R
C15 C -0.1917(10) 0.3198(9) 0.4125(4) 0.053(2) Uani 1 1 d .
C16 C -0.1116(11) 0.1526(9) 0.4399(4) 0.075(3) Uani 1 1 d .
H16A H -0.1884 0.1065 0.4440 0.113 Uiso 1 1 calc R
H16B H -0.0751 0.1379 0.4834 0.113 Uiso 1 1 calc R
H16C H -0.0228 0.1124 0.4089 0.113 Uiso 1 1 calc R
C17 C -0.1538(8) 0.3557(7) 0.2934(3) 0.0364(17) Uani 1 1 d .
C18 C -0.1736(8) 0.3674(7) 0.2232(3) 0.0359(17) Uani 1 1 d .
C19 C -0.1332(8) 0.4716(7) 0.1729(3) 0.0403(19) Uani 1 1 d .
H19 H -0.0864 0.5291 0.1843 0.048 Uiso 1 1 calc R
C20 C 0.1624(8) 0.5105(7) -0.1066(3) 0.0390(18) Uani 1 1 d .
H20 H 0.1384 0.4392 -0.0739 0.047 Uiso 1 1 calc R
C21 C 0.2286(8) 0.6007(7) -0.0888(3) 0.0369(17) Uani 1 1 d .
C22 C 0.2644(8) 0.7069(7) -0.1367(3) 0.0349(17) Uani 1 1 d .
H22 H 0.3033 0.7693 -0.1245 0.042 Uiso 1 1 calc R
C23 C 0.2413(8) 0.7191(7) -0.2038(3) 0.0372(17) Uani 1 1 d .
H23A H 0.3446 0.7042 -0.2294 0.045 Uiso 1 1 calc R
H23B H 0.1758 0.8180 -0.2193 0.045 Uiso 1 1 calc R
C24 C 0.3153(8) 0.6637(7) 0.0003(3) 0.0374(17) Uani 1 1 d .
H24A H 0.2395 0.7611 -0.0060 0.045 Uiso 1 1 calc R
H24B H 0.4153 0.6642 -0.0255 0.045 Uiso 1 1 calc R
C25 C 0.3398(8) 0.6067(7) 0.0739(3) 0.0344(17) Uani 1 1 d .
C26 C 0.4066(7) 0.6697(7) 0.1086(3) 0.0380(18) Uani 1 1 d .
H26 H 0.4370 0.7475 0.0863 0.046 Uiso 1 1 calc R
C27 C 0.4272(8) 0.6160(7) 0.1761(3) 0.0366(17) Uani 1 1 d .
H27 H 0.4689 0.6589 0.2002 0.044 Uiso 1 1 calc R
C28 C 0.3854(8) 0.4979(7) 0.2078(3) 0.0377(17) Uani 1 1 d .
H28 H 0.3999 0.4619 0.2534 0.045 Uiso 1 1 calc R
C29 C 0.3015(8) 0.4871(7) 0.1094(3) 0.0346(17) Uani 1 1 d .
H29 H 0.2584 0.4428 0.0867 0.042 Uiso 1 1 calc R

loop_
_atom_site_aniso_label
_atom_site_aniso_U_11
_atom_site_aniso_U_22
_atom_site_aniso_U_33
_atom_site_aniso_U_23
_atom_site_aniso_U_13
_atom_site_aniso_U_12
Mn1 0.0462(8) 0.0335(7) 0.0397(7) -0.0051(5) -0.0056(5) -0.0176(6)
F1 0.143(5) 0.070(4) 0.057(3) -0.008(3) -0.027(3) -0.065(4)
F2 0.085(4) 0.037(3) 0.047(3) -0.003(2) -0.020(2) -0.002(3)
F3 0.053(3) 0.127(5) 0.054(3) -0.032(3) -0.002(3) -0.002(3)
F4 0.095(4) 0.047(3) 0.069(3) -0.012(2) 0.007(3) -0.038(3)
F5 0.170(6) 0.068(4) 0.103(4) -0.040(3) 0.086(4) -0.069(4)
F6 0.150(6) 0.076(4) 0.132(5) 0.058(4) -0.082(5) -0.066(5)
F7 0.119(5) 0.073(4) 0.044(3) 0.003(3) -0.022(3) -0.040(4)
F8 0.090(4) 0.122(5) 0.054(3) -0.001(3) -0.028(3) -0.006(4)
F9 0.188(6) 0.121(5) 0.070(4) 0.033(3) -0.036(4) -0.117(5)
F10 0.098(5) 0.066(4) 0.120(5) -0.044(3) -0.052(4) 0.024(3)
F11 0.071(4) 0.049(3) 0.122(4) -0.038(3) 0.029(3) -0.031(3)
F12 0.069(3) 0.059(3) 0.089(3) -0.035(3) -0.008(3) -0.032(3)
O1 0.042(3) 0.033(3) 0.042(3) -0.007(2) -0.010(2) -0.016(3)
O2 0.056(3) 0.034(3) 0.035(3) -0.005(2) 0.001(2) -0.023(3)
O3 0.059(4) 0.038(3) 0.043(3) -0.001(2) -0.019(3) -0.017(3)
O4 0.042(3) 0.034(3) 0.049(3) -0.008(2) -0.005(2) -0.012(3)
O5 0.050(3) 0.039(3) 0.049(3) -0.009(2) 0.007(3) -0.026(3)
O6 0.046(3) 0.078(4) 0.053(3) -0.010(3) 0.003(3) -0.036(3)
O7 0.053(3) 0.035(3) 0.031(3) -0.001(2) -0.007(2) -0.020(3)
N1 0.050(4) 0.028(3) 0.044(4) -0.008(3) 0.001(3) -0.019(3)
N2 0.047(4) 0.046(4) 0.040(4) -0.005(3) -0.002(3) -0.021(4)
N3 0.031(3) 0.032(3) 0.038(3) -0.010(3) 0.001(3) -0.011(3)
C1 0.053(6) 0.036(5) 0.059(6) -0.006(4) -0.017(4) -0.013(5)
C2 0.030(4) 0.038(5) 0.048(5) -0.007(4) -0.004(3) -0.006(4)
C3 0.048(5) 0.024(4) 0.047(5) -0.005(3) -0.003(4) -0.007(4)
C4 0.031(4) 0.025(4) 0.048(5) -0.004(3) 0.009(4) -0.002(4)
C5 0.101(8) 0.052(6) 0.045(5) -0.008(4) 0.005(5) -0.048(6)
C6 0.072(7) 0.065(7) 0.062(6) 0.018(5) -0.020(5) -0.034(7)
C7 0.059(6) 0.048(5) 0.041(5) 0.002(4) -0.014(4) -0.033(5)
C8 0.056(6) 0.031(5) 0.063(6) 0.006(4) -0.014(4) -0.012(4)
C9 0.047(5) 0.028(4) 0.050(5) 0.001(3) -0.011(4) -0.022(4)
C10 0.076(7) 0.025(4) 0.075(6) -0.006(4) -0.019(5) -0.016(5)
C11 0.075(8) 0.189(13) 0.046(6) -0.016(6) -0.006(5) -0.057(8)
C12 0.122(9) 0.048(6) 0.081(7) -0.025(5) 0.006(6) -0.031(7)
C13 0.056(6) 0.068(6) 0.036(4) -0.029(4) 0.014(4) -0.038(5)
C14 0.068(7) 0.112(9) 0.073(7) -0.039(6) -0.003(5) -0.036(7)
C15 0.053(6) 0.061(6) 0.045(5) -0.008(4) 0.004(4) -0.023(5)
C16 0.113(8) 0.061(6) 0.055(5) 0.008(5) -0.032(5) -0.036(6)
C17 0.046(5) 0.032(4) 0.035(4) -0.004(3) -0.007(4) -0.017(4)
C18 0.036(4) 0.031(4) 0.039(4) -0.002(3) -0.006(3) -0.011(4)
C19 0.055(5) 0.033(4) 0.035(4) -0.002(3) 0.000(4) -0.021(4)
C20 0.045(5) 0.025(4) 0.043(4) -0.001(3) -0.008(4) -0.009(4)
C21 0.046(5) 0.029(4) 0.035(4) -0.010(3) 0.002(3) -0.013(4)
C22 0.039(4) 0.027(4) 0.035(4) -0.008(3) 0.003(3) -0.009(4)
C23 0.025(4) 0.031(4) 0.047(5) -0.014(3) 0.006(3) 0.001(4)
C24 0.042(5) 0.034(4) 0.043(4) -0.011(3) -0.005(3) -0.017(4)
C25 0.036(4) 0.030(4) 0.039(4) -0.006(3) -0.003(3) -0.014(4)
C26 0.031(4) 0.036(4) 0.048(5) -0.005(3) -0.008(3) -0.012(4)
C27 0.032(4) 0.028(4) 0.047(5) -0.007(3) -0.006(3) -0.007(4)
C28 0.041(5) 0.037(4) 0.036(4) -0.011(3) -0.002(3) -0.013(4)
C29 0.036(4) 0.029(4) 0.038(4) -0.012(3) -0.001(3) -0.008(4)

loop_
_atom_type_symbol
_atom_type_description
_atom_type_scat_dispersion_real
_atom_type_scat_dispersion_imag
_atom_type_scat_source
C C 0.0033 0.0016 'International Tables Vol C Tables 4.2.6.8 and 6.1.1.4'
H H 0.0000 0.0000 'International Tables Vol C Tables 4.2.6.8 and 6.1.1.4'
F F 0.0171 0.0103 'International Tables Vol C Tables 4.2.6.8 and 6.1.1.4'
Mn Mn 0.3368 0.7283 'International Tables Vol C Tables 4.2.6.8 and 6.1.1.4'
N N 0.0061 0.0033 'International Tables Vol C Tables 4.2.6.8 and 6.1.1.4'
O O 0.0106 0.0060 'International Tables Vol C Tables 4.2.6.8 and 6.1.1.4'

loop_
_geom_angle_atom_site_label_1
_geom_angle_atom_site_label_2
_geom_angle_atom_site_label_3
_geom_angle
_geom_angle_site_symmetry_1
_geom_angle_site_symmetry_3
O3 Mn1 O5 89.60(19) . .
O3 Mn1 O2 84.44(17) . .
O5 Mn1 O2 91.27(17) . .
O3 Mn1 O1 154.77(18) . .
O5 Mn1 O1 111.57(18) . .
O2 Mn1 O1 81.63(16) . .
O3 Mn1 O4 81.27(19) . .
O5 Mn1 O4 166.39(16) . .
O2 Mn1 O4 97.82(17) . .
O1 Mn1 O4 79.92(17) . .
O3 Mn1 N3 103.72(18) . .
O5 Mn1 N3 80.20(18) . .
O2 Mn1 N3 168.04(19) . .
O1 Mn1 N3 93.66(18) . .
O4 Mn1 N3 92.13(18) . .
C2 O1 Mn1 125.4(4) . .
C4 O2 Mn1 125.0(4) . .
C7 O3 Mn1 128.2(5) . .
C9 O4 Mn1 128.1(5) . .
N1 O5 Mn1 122.5(4) . .
C21 O7 C24 117.7(5) . .
O5 N1 C17 126.4(6) . .
O5 N1 C13 120.5(5) . .
C17 N1 C13 112.8(5) . .
O6 N2 C17 125.8(6) . .
O6 N2 C15 122.8(5) . .
C17 N2 C15 111.2(6) . .
C29 N3 C28 119.0(5) . .
C29 N3 Mn1 120.8(4) . .
C28 N3 Mn1 120.3(4) . .
F3 C1 F1 107.6(7) . .
F3 C1 F2 107.2(6) . .
F1 C1 F2 104.4(6) . .
F3 C1 C2 111.7(6) . .
F1 C1 C2 114.3(6) . .
F2 C1 C2 111.2(6) . .
O1 C2 C3 127.2(7) . .
O1 C2 C1 114.7(6) . .
C3 C2 C1 117.9(6) . .
C4 C3 C2 122.8(6) . .
C4 C3 H3 118.6 . .
C2 C3 H3 118.6 . .
O2 C4 C3 128.9(6) . .
O2 C4 C5 111.7(6) . .
C3 C4 C5 119.4(7) . .
F5 C5 F6 108.9(8) . .
F5 C5 F4 105.8(7) . .
F6 C5 F4 104.5(8) . .
F5 C5 C4 112.6(8) . .
F6 C5 C4 111.0(7) . .
F4 C5 C4 113.7(7) . .
F8 C6 F9 107.3(8) . .
F8 C6 F7 106.8(8) . .
F9 C6 F7 107.7(8) . .
F8 C6 C7 114.1(8) . .
F9 C6 C7 109.6(7) . .
F7 C6 C7 111.2(8) . .
O3 C7 C8 128.3(7) . .
O3 C7 C6 116.1(8) . .
C8 C7 C6 115.6(8) . .
C9 C8 C7 120.9(7) . .
C9 C8 H8 119.6 . .
C7 C8 H8 119.6 . .
O4 C9 C8 127.5(8) . .
O4 C9 C10 114.3(6) . .
C8 C9 C10 118.2(7) . .
F10 C10 F12 108.7(6) . .
F10 C10 F11 106.8(7) . .
F12 C10 F11 106.3(7) . .
F10 C10 C9 114.0(7) . .
F12 C10 C9 109.7(7) . .
F11 C10 C9 111.0(6) . .
C13 C11 H11A 109.5 . .
C13 C11 H11B 109.5 . .
H11A C11 H11B 109.5 . .
C13 C11 H11C 109.5 . .
H11A C11 H11C 109.5 . .
H11B C11 H11C 109.5 . .
C13 C12 H12A 109.5 . .
C13 C12 H12B 109.5 . .
H12A C12 H12B 109.5 . .
C13 C12 H12C 109.5 . .
H12A C12 H12C 109.5 . .
H12B C12 H12C 109.5 . .
C11 C13 N1 112.0(6) . .
C11 C13 C15 118.1(7) . .
N1 C13 C15 101.3(5) . .
C11 C13 C12 110.0(7) . .
N1 C13 C12 104.7(6) . .
C15 C13 C12 109.6(7) . .
C15 C14 H14A 109.5 . .
C15 C14 H14B 109.5 . .
H14A C14 H14B 109.5 . .
C15 C14 H14C 109.5 . .
H14A C14 H14C 109.5 . .
H14B C14 H14C 109.5 . .
C14 C15 N2 110.7(7) . .
C14 C15 C13 120.2(7) . .
N2 C15 C13 101.5(5) . .
C14 C15 C16 107.1(6) . .
N2 C15 C16 105.5(6) . .
C13 C15 C16 111.0(7) . .
C15 C16 H16A 109.5 . .
C15 C16 H16B 109.5 . .
H16A C16 H16B 109.5 . .
C15 C16 H16C 109.5 . .
H16A C16 H16C 109.5 . .
H16B C16 H16C 109.5 . .
N1 C17 N2 108.3(6) . .
N1 C17 C18 125.2(6) . .
N2 C17 C18 126.3(6) . .
C23 C18 C19 118.0(6) 2_565 .
C23 C18 C17 121.3(6) 2_565 .
C19 C18 C17 120.5(6) . .
C20 C19 C18 120.6(6) 2_565 .
C20 C19 H19 119.7 2_565 .
C18 C19 H19 119.7 . .
C19 C20 C21 119.8(6) 2_565 .
C19 C20 H20 120.1 2_565 .
C21 C20 H20 120.1 . .
O7 C21 C22 124.3(6) . .
O7 C21 C20 114.9(5) . .
C22 C21 C20 120.8(6) . .
C21 C22 C23 118.6(6) . .
C21 C22 H22 120.7 . .
C23 C22 H22 120.7 . .
C22 C23 C18 122.0(6) . 2_565
C22 C23 H23A 106.8 . .
C18 C23 H23A 106.8 2_565 .
C22 C23 H23B 106.8 . .
C18 C23 H23B 106.8 2_565 .
H23A C23 H23B 106.7 . .
O7 C24 C25 107.3(5) . .
O7 C24 H24A 110.3 . .
C25 C24 H24A 110.3 . .
O7 C24 H24B 110.2 . .
C25 C24 H24B 110.2 . .
H24A C24 H24B 108.5 . .
C26 C25 C29 117.7(6) . .
C26 C25 C24 120.5(5) . .
C29 C25 C24 121.7(6) . .
C27 C26 C25 119.5(6) . .
C27 C26 H26 120.2 . .
C25 C26 H26 120.2 . .
C26 C27 C28 119.4(6) . .
C26 C27 H27 120.3 . .
C28 C27 H27 120.3 . .
N3 C28 C27 121.9(6) . .
N3 C28 H28 119.0 . .
C27 C28 H28 119.0 . .
N3 C29 C25 122.5(6) . .
N3 C29 H29 118.8 . .
C25 C29 H29 118.8 . .

loop_
_geom_bond_atom_site_label_1
_geom_bond_atom_site_label_2
_geom_bond_distance
_geom_bond_site_symmetry_2
Mn1 O3 2.133(5) .
Mn1 O5 2.152(5) .
Mn1 O2 2.165(4) .
Mn1 O1 2.182(4) .
Mn1 O4 2.200(5) .
Mn1 N3 2.209(5) .
F1 C1 1.339(7) .
F2 C1 1.360(8) .
F3 C1 1.300(8) .
F4 C5 1.343(8) .
F5 C5 1.299(9) .
F6 C5 1.325(10) .
F7 C6 1.333(10) .
F8 C6 1.312(9) .
F9 C6 1.324(8) .
F10 C10 1.315(9) .
F11 C10 1.337(8) .
F12 C10 1.329(8) .
O1 C2 1.255(7) .
O2 C4 1.256(7) .
O3 C7 1.233(9) .
O4 C9 1.248(8) .
O5 N1 1.300(6) .
O6 N2 1.270(6) .
O7 C21 1.375(7) .
O7 C24 1.430(7) .
N1 C17 1.340(7) .
N1 C13 1.478(8) .
N2 C17 1.351(8) .
N2 C15 1.505(9) .
N3 C29 1.339(7) .
N3 C28 1.340(7) .
C1 C2 1.515(9) .
C2 C3 1.403(8) .
C3 C4 1.363(9) .
C3 H3 0.9300 .
C4 C5 1.544(9) .
C6 C7 1.544(10) .
C7 C8 1.424(10) .
C8 C9 1.401(9) .
C8 H8 0.9300 .
C9 C10 1.544(10) .
C11 C13 1.470(10) .
C11 H11A 0.9600 .
C11 H11B 0.9600 .
C11 H11C 0.9600 .
C12 C13 1.576(10) .
C12 H12A 0.9600 .
C12 H12B 0.9600 .
C12 H12C 0.9600 .
C13 C15 1.527(9) .
C14 C15 1.489(10) .
C14 H14A 0.9600 .
C14 H14B 0.9600 .
C14 H14C 0.9600 .
C15 C16 1.588(10) .
C16 H16A 0.9600 .
C16 H16B 0.9600 .
C16 H16C 0.9600 .
C17 C18 1.448(8) .
C18 C23 1.402(8) 2_565
C18 C19 1.404(8) .
C19 C20 1.379(8) 2_565
C19 H19 0.9300 .
C20 C19 1.379(8) 2_565
C20 C21 1.411(8) .
C20 H20 0.9300 .
C21 C22 1.376(8) .
C22 C23 1.392(8) .
C22 H22 0.9300 .
C23 C18 1.402(8) 2_565
C23 H23A 0.9700 .
C23 H23B 0.9700 .
C24 C25 1.501(8) .
C24 H24A 0.9700 .
C24 H24B 0.9700 .
C25 C26 1.392(8) .
C25 C29 1.398(8) .
C26 C27 1.376(8) .
C26 H26 0.9300 .
C27 C28 1.382(8) .
C27 H27 0.9300 .
C28 H28 0.9300 .
C29 H29 0.9300 .

loop_
_geom_torsion_atom_site_label_1
_geom_torsion_atom_site_label_2
_geom_torsion_atom_site_label_3
_geom_torsion_atom_site_label_4
_geom_torsion
_geom_torsion_site_symmetry_1
_geom_torsion_site_symmetry_4
O3 Mn1 O1 C2 28.4(7) . .
O5 Mn1 O1 C2 -116.8(5) . .
O2 Mn1 O1 C2 -28.8(5) . .
O4 Mn1 O1 C2 70.8(5) . .
N3 Mn1 O1 C2 162.3(5) . .
O3 Mn1 O2 C4 -129.8(6) . .
O5 Mn1 O2 C4 140.8(6) . .
O1 Mn1 O2 C4 29.2(5) . .
O4 Mn1 O2 C4 -49.4(6) . .
N3 Mn1 O2 C4 96.6(10) . .
O5 Mn1 O3 C7 164.9(6) . .
O2 Mn1 O3 C7 73.6(6) . .
O1 Mn1 O3 C7 17.0(8) . .
O4 Mn1 O3 C7 -25.2(6) . .
N3 Mn1 O3 C7 -115.3(6) . .
O3 Mn1 O4 C9 20.2(5) . .
O5 Mn1 O4 C9 68.6(9) . .
O2 Mn1 O4 C9 -62.9(5) . .
O1 Mn1 O4 C9 -142.9(5) . .
N3 Mn1 O4 C9 123.8(5) . .
O3 Mn1 O5 N1 -91.0(4) . .
O2 Mn1 O5 N1 -6.6(4) . .
O1 Mn1 O5 N1 74.9(5) . .
O4 Mn1 O5 N1 -138.6(7) . .
N3 Mn1 O5 N1 165.0(5) . .
Mn1 O5 N1 C17 -65.1(8) . .
Mn1 O5 N1 C13 121.7(6) . .
O3 Mn1 N3 C29 160.6(5) . .
O5 Mn1 N3 C29 -112.2(5) . .
O2 Mn1 N3 C29 -67.2(11) . .
O1 Mn1 N3 C29 -1.0(5) . .
O4 Mn1 N3 C29 79.1(5) . .
O3 Mn1 N3 C28 -18.6(5) . .
O5 Mn1 N3 C28 68.6(5) . .
O2 Mn1 N3 C28 113.6(9) . .
O1 Mn1 N3 C28 179.8(5) . .
O4 Mn1 N3 C28 -100.1(5) . .
Mn1 O1 C2 C3 21.0(10) . .
Mn1 O1 C2 C1 -154.0(5) . .
F3 C1 C2 O1 78.2(8) . .
F1 C1 C2 O1 -159.4(6) . .
F2 C1 C2 O1 -41.6(9) . .
F3 C1 C2 C3 -97.3(8) . .
F1 C1 C2 C3 25.2(10) . .
F2 C1 C2 C3 143.0(6) . .
O1 C2 C3 C4 0.8(12) . .
C1 C2 C3 C4 175.5(7) . .
Mn1 O2 C4 C3 -22.3(10) . .
Mn1 O2 C4 C5 158.1(5) . .
C2 C3 C4 O2 -0.1(12) . .
C2 C3 C4 C5 179.5(7) . .
O2 C4 C5 F5 54.5(10) . .
C3 C4 C5 F5 -125.2(8) . .
O2 C4 C5 F6 -67.8(9) . .
C3 C4 C5 F6 112.5(8) . .
O2 C4 C5 F4 174.8(7) . .
C3 C4 C5 F4 -4.9(11) . .
Mn1 O3 C7 C8 23.9(10) . .
Mn1 O3 C7 C6 -153.1(5) . .
F8 C6 C7 O3 -146.6(8) . .
F9 C6 C7 O3 93.1(9) . .
F7 C6 C7 O3 -25.8(10) . .
F8 C6 C7 C8 36.0(10) . .
F9 C6 C7 C8 -84.3(9) . .
F7 C6 C7 C8 156.7(7) . .
O3 C7 C8 C9 -5.3(11) . .
C6 C7 C8 C9 171.8(6) . .
Mn1 O4 C9 C8 -13.2(9) . .
Mn1 O4 C9 C10 166.2(4) . .
C7 C8 C9 O4 -0.2(11) . .
C7 C8 C9 C10 -179.5(6) . .
O4 C9 C10 F10 175.3(6) . .
C8 C9 C10 F10 -5.3(9) . .
O4 C9 C10 F12 -62.5(8) . .
C8 C9 C10 F12 116.9(7) . .
O4 C9 C10 F11 54.6(8) . .
C8 C9 C10 F11 -125.9(7) . .
O5 N1 C13 C11 -39.9(9) . .
C17 N1 C13 C11 146.1(7) . .
O5 N1 C13 C15 -166.7(6) . .
C17 N1 C13 C15 19.2(8) . .
O5 N1 C13 C12 79.3(8) . .
C17 N1 C13 C12 -94.7(7) . .
O6 N2 C15 C14 -38.6(10) . .
C17 N2 C15 C14 146.9(7) . .
O6 N2 C15 C13 -167.3(6) . .
C17 N2 C15 C13 18.2(8) . .
O6 N2 C15 C16 76.9(8) . .
C17 N2 C15 C16 -97.6(7) . .
C11 C13 C15 C14 94.2(10) . .
N1 C13 C15 C14 -143.1(7) . .
C12 C13 C15 C14 -32.9(10) . .
C11 C13 C15 N2 -143.4(7) . .
N1 C13 C15 N2 -20.7(7) . .
C12 C13 C15 N2 89.5(7) . .
C11 C13 C15 C16 -31.7(10) . .
N1 C13 C15 C16 90.9(7) . .
C12 C13 C15 C16 -158.8(6) . .
O5 N1 C17 N2 178.0(6) . .
C13 N1 C17 N2 -8.4(8) . .
O5 N1 C17 C18 -6.4(11) . .
C13 N1 C17 C18 167.2(6) . .
O6 N2 C17 N1 178.8(6) . .
C15 N2 C17 N1 -7.0(8) . .
O6 N2 C17 C18 3.3(11) . .
C15 N2 C17 C18 177.6(7) . .
N1 C17 C18 C23 148.0(7) . 2_565
N2 C17 C18 C23 -37.3(11) . 2_565
N1 C17 C18 C19 -35.5(11) . .
N2 C17 C18 C19 139.3(7) . .
C23 C18 C19 C20 1.2(11) 2_565 2_565
C17 C18 C19 C20 -175.5(7) . 2_565
C24 O7 C21 C22 4.4(10) . .
C24 O7 C21 C20 -176.9(6) . .
C19 C20 C21 O7 -178.6(6) 2_565 .
C19 C20 C21 C22 0.1(11) 2_565 .
O7 C21 C22 C23 175.5(6) . .
C20 C21 C22 C23 -3.1(11) . .
C21 C22 C23 C18 4.1(10) . 2_565
C21 O7 C24 C25 -178.2(6) . .
O7 C24 C25 C26 176.0(6) . .
O7 C24 C25 C29 -2.0(9) . .
C29 C25 C26 C27 -2.2(10) . .
C24 C25 C26 C27 179.7(6) . .
C25 C26 C27 C28 1.8(10) . .
C29 N3 C28 C27 -0.9(10) . .
Mn1 N3 C28 C27 178.3(5) . .
C26 C27 C28 N3 -0.2(10) . .
C28 N3 C29 C25 0.5(10) . .
Mn1 N3 C29 C25 -178.7(5) . .
C26 C25 C29 N3 1.0(10) . .
C24 C25 C29 N3 179.1(6) . .
